data_4113262
loop_
_publ_author_name
'Julie Lefebvre'
'Raymond J. Batchelor'
'Daniel B. Leznoff'

_publ_contact_author
;
 D. B. Leznoff
 Dept. of Chemistry, Simon Fraser University
 8888 University Drive
 Burnaby, B.C.
 Canada
 V5A 1S6
;
_publ_contact_author_email dleznoff@sfu.ca
_publ_contact_author_fax 604-291-3765
_publ_contact_author_phone 604-291-4887
_publ_section_title
;
 Cu[Au(CN)2]2(DMSO)2: Golden Polymorphs That Exhibit Vapochromic Behavior
;
_journal_name_full 'Journal of the American Chemical Society'
_journal_page_first 16117
_journal_page_last 16125
_journal_paper_doi 10.1021/ja049069n
_journal_volume 126
_journal_year 2004
_chemical_formula_moiety ' C4 H6 Au1 Cu0.50 N2 O1 S1 '
_chemical_formula_sum 'C4 H6 Au Cu0.5 N2 O S'
_chemical_formula_weight 358.91
_chemical_name_systematic
;                                                                               
?                                                                               
;
_space_group_IT_number 15
_symmetry_cell_setting monoclinic
_symmetry_space_group_name_Hall '-C 2yc'
_symmetry_space_group_name_H-M 'C 1 2/c 1'
_atom_sites_solution_hydrogens geom
_atom_sites_solution_primary direct
_cell_angle_alpha 90
_cell_angle_beta 112.536(9)
_cell_angle_gamma 90
_cell_formula_units_Z 8
_cell_length_a 11.5449(15)
_cell_length_b 14.191(4)
_cell_length_c 11.5895(12)
_cell_measurement_reflns_used 34
_cell_measurement_temperature 293
_cell_measurement_theta_max 22.5
_cell_measurement_theta_min 21.0
_cell_volume 1753.8(6)
_computing_cell_refinement
; 
 NRC DIFRAC 
;
_computing_data_collection
; 
 NRC DIFRAC 
;
_computing_data_reduction
; 
 NRC DIFRAC 
;
_computing_structure_solution
; 
 SIR92 (Altomare et al, 1994) 
;
_diffrn_ambient_temperature 293
_diffrn_measured_fraction_theta_full 1.000
_diffrn_measured_fraction_theta_max 1.000
_diffrn_measurement_device_type 'Enraf Nonius CAD4'
_diffrn_measurement_method \w/2\q
_diffrn_radiation_monochromator graphite
_diffrn_radiation_type 'Mo K\a'
_diffrn_radiation_wavelength 0.70930
_diffrn_reflns_av_R_equivalents 0.022
_diffrn_reflns_limit_h_max 13
_diffrn_reflns_limit_h_min -15
_diffrn_reflns_limit_k_max 18
_diffrn_reflns_limit_k_min 0
_diffrn_reflns_limit_l_max 15
_diffrn_reflns_limit_l_min 0
_diffrn_reflns_number 3205
_diffrn_reflns_theta_full 27.499
_diffrn_reflns_theta_max 27.499
_diffrn_reflns_theta_min 2.384
_diffrn_standards_decay_% 0
_diffrn_standards_interval_count 100
_diffrn_standards_number 2
_exptl_absorpt_coefficient_mu 18.079
_exptl_absorpt_correction_T_max 0.1726
_exptl_absorpt_correction_T_min 0.0301
_exptl_absorpt_correction_type empirical
_exptl_crystal_colour ' green '
_exptl_crystal_density_diffrn 2.719
_exptl_crystal_description ' rectangular plate '
_exptl_crystal_F_000 1291.48
_exptl_crystal_size_max 0.3
_exptl_crystal_size_mid 0.12
_exptl_crystal_size_min 0.09
_refine_diff_density_max 1.64
_refine_diff_density_min -1.09
_refine_ls_extinction_coef 5.0(11)
_refine_ls_extinction_method 'Larson 1970 Crystallographic Computing eq 22'
_refine_ls_goodness_of_fit_ref 2.2018
_refine_ls_hydrogen_treatment mixed
_refine_ls_matrix_type full
_refine_ls_number_parameters 93
_refine_ls_number_reflns 1231
_refine_ls_R_factor_all 0.0845
_refine_ls_R_factor_gt 0.0420
_refine_ls_shift/su_max 0.002
_refine_ls_structure_factor_coef F
_refine_ls_weighting_details
;
Method = SHELXL 97 (Sheldrick, 1997) 
 W = q / [sigma^2(F*)+(P(1)p)^2+P(2)p+P(4)+P(5)Sin(theta) ] 
 
 0.120E-01 0.00 0.00 0.00 0.00 1.00  
;
_refine_ls_weighting_scheme calc
_refine_ls_wR_factor_all 0.0485
_refine_ls_wR_factor_gt 0.0467
_refine_ls_wR_factor_ref 0.0467
_reflns_limit_h_max 13
_reflns_limit_h_min -15
_reflns_limit_k_max 18
_reflns_limit_k_min 0
_reflns_limit_l_max 15
_reflns_limit_l_min 0
_reflns_number_gt 1231
_reflns_number_total 2020
_reflns_threshold_expression I>2.50u(I)
_cod_data_source_file ja049069nsi20040810_080818_4.cif
_cod_data_source_block Green
_cod_original_sg_symbol_H-M 'C 1 2/c 1 '
_cod_original_formula_sum ' C4 H6 Au1 Cu0.50 N2 O1 S1 '
_cod_database_code 4113262

loop_
_symmetry_equiv_pos_as_xyz
x,y,z
-x,-y,-z
x+1/2,y+1/2,z
-x+1/2,-y+1/2,-z
-x,y,-z+1/2
x,-y,z+1/2
-x+1/2,y+1/2,-z+1/2
x+1/2,-y+1/2,z+1/2

loop_
_atom_site_label
_atom_site_type_symbol
_atom_site_fract_x
_atom_site_fract_y
_atom_site_fract_z
_atom_site_U_iso_or_equiv
_atom_site_occupancy
_atom_site_adp_type
Au1 Au 0.5000 -0.76636(5) 0.2500 0.0648 1.0000 Uani
Au2 Au 0.2500 -1.2500 0.5000 0.0777 1.0000 Uani
Cu1 Cu 0.5000 -1.13288(15) 0.2500 0.0577 1.0000 Uani
S1 S 0.2643(4) -1.0716(3) 0.0221(4) 0.1048 1.0000 Uani
O1 O 0.3472(7) -1.1484(7) 0.1014(7) 0.0899 1.0000 Uani
N1 N 0.5000 -0.5508(13) 0.2500 0.1218 1.0000 Uani
N2 N 0.5000 -0.9844(12) 0.2500 0.0742 1.0000 Uani
N3 N 0.405(1) -1.179(1) 0.3472(11) 0.0877 1.0000 Uani
C1 C 0.5000 -0.6267(12) 0.2500 0.0813 1.0000 Uani
C2 C 0.5000 -0.9039(13) 0.2500 0.0628 1.0000 Uani
C3 C 0.3490(11) -1.2043(12) 0.4002(12) 0.0844 1.0000 Uani
C4 C 0.1104(14) -1.1177(19) -0.014(2) 0.2179 1.0000 Uani
C5 C 0.2598(19) -1.090(2) -0.1257(17) 0.2427 1.0000 Uani
H41 H 0.0901(14) -1.1141(19) 0.058(2) 0.28(6) 1.0000 Uiso
H42 H 0.1082(14) -1.1817(19) -0.039(2) 0.28(6) 1.0000 Uiso
H43 H 0.0512(14) -1.0823(19) -0.079(2) 0.28(6) 1.0000 Uiso
H51 H 0.2087(19) -1.044(2) -0.1810(17) 0.33(6) 1.0000 Uiso
H52 H 0.2254(19) -1.151(2) -0.1526(17) 0.33(6) 1.0000 Uiso
H53 H 0.3421(19) -1.087(2) -0.1254(17) 0.33(6) 1.0000 Uiso

loop_
_atom_site_aniso_label
_atom_site_aniso_U_11
_atom_site_aniso_U_22
_atom_site_aniso_U_33
_atom_site_aniso_U_23
_atom_site_aniso_U_13
_atom_site_aniso_U_12
Au1 0.0654(5) 0.0477(4) 0.0667(5) 0.0000 0.0090(4) 0.0000
Au2 0.0532(5) 0.1193(9) 0.0574(5) 0.0174(4) 0.0177(4) -0.0057(4)
Cu1 0.0543(12) 0.0585(12) 0.0539(11) 0.0000 0.0137(9) 0.0000
S1 0.106(3) 0.068(3) 0.096(3) 0.005(2) -0.010(3) 0.005(2)
O1 0.075(6) 0.074(6) 0.084(7) 0.003(5) -0.010(5) 0.004(5)
N1 0.120(15) 0.066(13) 0.118(16) 0.0000 -0.023(12) 0.0000
N2 0.067(9) 0.082(12) 0.07(1) 0.0000 0.026(8) 0.0000
N3 0.075(8) 0.119(11) 0.072(7) 0.016(7) 0.032(6) -0.011(7)
C1 0.088(13) 0.029(9) 0.089(13) 0.0000 -0.01(1) 0.0000
C2 0.06(1) 0.052(11) 0.068(11) 0.0000 0.012(8) 0.0000
C3 0.053(8) 0.130(14) 0.070(9) 0.012(9) 0.022(7) -0.002(7)
C4 0.081(14) 0.33(4) 0.22(3) 0.12(3) 0.027(15) 0.044(18)
C5 0.23(2) 0.42(5) 0.136(19) 0.16(2) 0.128(18) 0.19(3)

loop_
_atom_type_symbol
_atom_type_scat_dispersion_real
_atom_type_scat_dispersion_imag
_atom_type_scat_Cromer_Mann_a1
_atom_type_scat_Cromer_Mann_b1
_atom_type_scat_Cromer_Mann_a2
_atom_type_scat_Cromer_Mann_b2
_atom_type_scat_Cromer_Mann_a3
_atom_type_scat_Cromer_Mann_b3
_atom_type_scat_Cromer_Mann_a4
_atom_type_scat_Cromer_Mann_b4
_atom_type_scat_Cromer_Mann_c
_atom_type_scat_source
'Au  ' -2.6880 8.7980 16.8819 0.4611 18.5913 8.6216 25.5582 1.4826 5.8600 36.3956 12.0658 International_Tables_Vol_IV_Table_2.2B
'Cu  ' 0.2630 1.2660 13.3380 3.5828 7.1676 0.2470 5.6158 11.3966 1.6735 64.8127 1.1910 International_Tables_Vol_IV_Table_2.2B
'S   ' 0.1100 0.1240 6.9053 1.4679 5.2034 22.2151 1.4379 0.2536 1.5863 56.1721 0.8669 International_Tables_Vol_IV_Table_2.2B
'O   ' 0.0080 0.0060 3.0485 13.2771 2.2868 5.7011 1.5463 0.3239 0.8670 32.9089 0.2508 International_Tables_Vol_IV_Table_2.2B
'N   ' 0.0040 0.0030 12.2126 0.0057 3.1322 9.8933 2.0125 28.9975 1.1663 0.5826 -11.5290 International_Tables_Vol_IV_Table_2.2B
'C   ' 0.0020 0.0020 2.3100 20.8439 1.0200 10.2075 1.5886 0.5687 0.8650 51.6512 0.2156 International_Tables_Vol_IV_Table_2.2B
'H   ' 0.0000 0.0000 0.4930 10.5109 0.3229 26.1257 0.1402 3.1424 0.0408 57.7998 0.0030 International_Tables_Vol_IV_Table_2.2B
'Cl  ' 0.1320 0.1590 11.4604 0.0104 7.1964 1.1662 6.2556 18.5194 1.6455 47.7784 -9.5574 International_Tables_Vol_IV_Table_2.2B
'K   ' 0.1790 0.2500 8.2186 12.7949 7.4398 0.7748 1.0519 213.1870 0.8659 41.6842 1.4228 International_Tables_Vol_IV_Table_2.2B

loop_
_geom_angle_atom_site_label_1
_geom_angle_site_symmetry_1
_geom_angle_atom_site_label_2
_geom_angle_atom_site_label_3
_geom_angle_site_symmetry_3
_geom_angle
_geom_angle_publ_flag
Au2 3_555 Au1 Au2 7_555 171.73(3) yes
Au2 3_555 Au1 C1 . 85.866(13) yes
Au2 7_555 Au1 C1 . 85.866(13) yes
Au2 3_555 Au1 C2 . 94.134(13) yes
Au2 7_555 Au1 C2 . 94.134(13) yes
C1 . Au1 C2 . 179.994 yes
Au1 3_445 Au2 Au1 2_636 179.996 yes
Au1 3_445 Au2 C3 . 90.9(3) yes
Au1 2_636 Au2 C3 . 89.1(3) yes
Au1 3_445 Au2 C3 4_526 89.1(3) yes
Au1 2_636 Au2 C3 4_526 90.9(3) yes
C3 . Au2 C3 4_526 179.994 yes
O1 . Cu1 O1 5_655 167.0(6) yes
O1 . Cu1 N2 . 96.5(3) yes
O1 5_655 Cu1 N2 . 96.5(3) yes
O1 . Cu1 N3 . 87.3(4) yes
O1 5_655 Cu1 N3 . 88.4(4) yes
N2 . Cu1 N3 . 109.5(4) yes
O1 . Cu1 N3 5_655 88.4(4) yes
O1 5_655 Cu1 N3 5_655 87.3(4) yes
N2 . Cu1 N3 5_655 109.5(4) yes
N3 . Cu1 N3 5_655 140.9(8) yes
O1 . S1 C4 . 102.6(9) yes
O1 . S1 C5 . 105.4(8) yes
C4 . S1 C5 . 93.7(13) yes
Cu1 . O1 S1 . 127.2(6) yes
Cu1 . N2 C2 . 179.990 yes
Cu1 . N3 C3 . 178.6(12) yes
Au1 . C1 N1 . 179.989 yes
Au1 . C2 N2 . 179.990 yes
Au2 . C3 N3 . 178.9(12) yes
S1 . C4 H41 . 109.6(9) no
S1 . C4 H42 . 109.2(9) no
H41 . C4 H42 . 109.477 no
S1 . C4 H43 . 109.7(7) no
H41 . C4 H43 . 109.479 no
H42 . C4 H43 . 109.473 no
S1 . C5 H51 . 109.9(7) no
S1 . C5 H52 . 108.5(10) no
H51 . C5 H52 . 109.473 no
S1 . C5 H53 . 110.0(7) no
H51 . C5 H53 . 109.476 no
H52 . C5 H53 . 109.477 no

loop_
_geom_bond_atom_site_label_1
_geom_bond_atom_site_label_2
_geom_bond_site_symmetry_2
_geom_bond_distance
_geom_bond_publ_flag
Au1 Au2 3_555 3.22007(5) yes
Au1 Au2 7_555 3.22007(5) yes
Au1 C1 . 1.982(18) yes
Au1 C2 . 1.952(19) yes
Au2 C3 . 2.019(14) yes
Au2 C3 4_526 2.019(14) yes
Cu1 O1 . 1.949(7) yes
Cu1 O1 5_655 1.949(7) yes
Cu1 N2 . 2.107(18) yes
Cu1 N3 . 1.965(11) yes
Cu1 N3 5_655 1.965(11) yes
S1 O1 . 1.508(9) yes
S1 C4 . 1.787(18) yes
S1 C5 . 1.714(18) yes
N1 C1 . 1.08(2) yes
N2 C2 . 1.14(2) yes
N3 C3 . 1.105(14) yes
C4 H41 . 0.950 no
C4 H42 . 0.950 no
C4 H43 . 0.950 no
C5 H51 . 0.950 no
C5 H52 . 0.950 no
C5 H53 . 0.950 no
